data_2013631
loop_
_publ_author_name
'Bull, Ivor'
'Parise, John B.'

_publ_section_title
;
 Cs[Si~3~O~6~(OH)] and Rb[Si~2~O~4~(OH)]: two novel phyllosilicates
;
_journal_issue 10
_journal_name_full 'Acta Crystallographica Section C'
_journal_page_first i100
_journal_page_last i102
_journal_paper_doi 10.1107/S0108270103014586
_journal_volume 59
_journal_year 2003
_chemical_formula_iupac 'Cs [Si3 O6 (O H)]'
_chemical_formula_moiety 'Cs1 H1 O7 Si3'
_chemical_formula_sum 'Cs H O7 Si3'
_chemical_formula_weight 330.19
_space_group_IT_number 19
_symmetry_cell_setting orthorhombic
_symmetry_space_group_name_Hall 'P 2ac 2ab'
_symmetry_space_group_name_H-M 'P 21 21 21'
_audit_creation_method 'WinGX routine CIF_UPDATE'
_cell_angle_alpha 90
_cell_angle_beta 90
_cell_angle_gamma 90
_cell_formula_units_Z 4
_cell_length_a 4.9163(9)
_cell_length_b 10.340(2)
_cell_length_c 14.136(3)
_cell_measurement_reflns_used 192
_cell_measurement_temperature 293(2)
_cell_measurement_theta_max 25
_cell_measurement_theta_min 5
_cell_volume 718.6(2)
_computing_cell_refinement SMART
_computing_data_collection 'SMART  (Bruker, 2000)'
_computing_data_reduction 'SAINT (Bruker, 2000)'
_computing_molecular_graphics 'ORTEP-3 for Windows (Farrugia, 1997)'
_computing_publication_material 'WinGX (Farrugia, 1999)'
_computing_structure_refinement 'SHELXL97 (Sheldrick, 1997)'
_computing_structure_solution 'SHELXS97 (Sheldrick, 1997)'
_diffrn_measured_fraction_theta_full 0.957
_diffrn_measured_fraction_theta_max 0.957
_diffrn_measurement_device_type 'Bruker AXS four-circle'
_diffrn_measurement_method 'Bruker SMART 1000 CCD'
_diffrn_radiation_type MoK\a
_diffrn_radiation_wavelength 0.71073
_diffrn_reflns_av_R_equivalents 0.052
_diffrn_reflns_limit_h_max 6
_diffrn_reflns_limit_h_min -6
_diffrn_reflns_limit_k_max 13
_diffrn_reflns_limit_k_min -12
_diffrn_reflns_limit_l_max 18
_diffrn_reflns_limit_l_min -18
_diffrn_reflns_number 5183
_diffrn_reflns_theta_full 28.235
_diffrn_reflns_theta_max 28.235
_diffrn_reflns_theta_min 2.44
_exptl_absorpt_coefficient_mu 5.643
_exptl_absorpt_correction_T_max 0.8955
_exptl_absorpt_correction_T_min 0.3699
_exptl_absorpt_correction_type multi-scan
_exptl_absorpt_process_details '(Blessing, 1995; Sheldrick, 2001)'
_exptl_crystal_colour colorless
_exptl_crystal_density_diffrn 3.052
_exptl_crystal_density_method 'not measured'
_exptl_crystal_description prism
_exptl_crystal_F_000 616
_exptl_crystal_size_max 0.22
_exptl_crystal_size_mid 0.04
_exptl_crystal_size_min 0.02
_refine_diff_density_max 0.74
_refine_diff_density_min -0.752
_refine_ls_abs_structure_details 'Flack (1983), 650 Friedel pairs'
_refine_ls_abs_structure_Flack 0.00(3)
_refine_ls_extinction_coef 0.0221(12)
_refine_ls_extinction_expression Fc^*^=kFc[1+0.001xFc^2^\l^3^/sin(2\q)]^-1/4^
_refine_ls_extinction_method SHELXL97
_refine_ls_goodness_of_fit_ref 0.925
_refine_ls_hydrogen_treatment noref
_refine_ls_matrix_type full
_refine_ls_number_parameters 101
_refine_ls_number_reflns 1670
_refine_ls_number_restraints 0
_refine_ls_restrained_S_all 0.925
_refine_ls_R_factor_gt 0.0326
_refine_ls_shift/su_max 0.001
_refine_ls_structure_factor_coef Fsqd
_refine_ls_weighting_details 'calc w = 1/[\s^2^(Fo^2^)+(0.0433P)^2^+0.0545P] where P = (Fo^2^+2Fc^2^)/3'
_refine_ls_weighting_scheme calc
_refine_ls_wR_factor_ref 0.0816
_reflns_number_gt 1517
_reflns_number_total 1670
_reflns_threshold_expression I>2\s(I)
_cod_data_source_file iz1030.cif
_cod_data_source_block I
_cod_database_code 2013631
_cod_database_fobs_code 2013631

loop_
_symmetry_equiv_pos_as_xyz
'x, y, z'
'-x+1/2, -y, z+1/2'
'x+1/2, -y+1/2, -z'
'-x, y+1/2, -z+1/2'

loop_
_atom_site_label
_atom_site_fract_x
_atom_site_fract_y
_atom_site_fract_z
_atom_site_U_iso_or_equiv
_atom_site_adp_type
_atom_site_calc_flag
_atom_site_refinement_flags
_atom_site_occupancy
_atom_site_disorder_assembly
_atom_site_disorder_group
_atom_site_type_symbol
Cs1 0.96911(8) 0.41523(3) 0.74709(3) 0.02941(16) Uani d . 1 . . Cs
Si1 0.9820(3) 0.58294(12) 1.00897(9) 0.0116(3) Uani d . 1 . . Si
Si2 0.4790(3) 0.64876(12) 0.89281(10) 0.0117(3) Uani d . 1 . . Si
Si3 0.8928(3) 0.29464(14) 1.05627(11) 0.0127(3) Uani d . 1 . . Si
O1 0.4019(9) 0.6159(4) 0.7884(3) 0.0214(9) Uani d . 1 . . O
O2 0.7923(8) 0.6101(4) 0.9180(3) 0.0201(9) Uani d . 1 . . O
O3 0.5859(7) 0.2505(4) 1.0302(3) 0.0186(8) Uani d . 1 . . O
O4 0.8974(8) 0.4519(4) 1.0617(3) 0.0181(9) Uani d . 1 . . O
O5 0.4456(9) 0.8035(4) 0.9144(3) 0.0212(9) Uani d . 1 . . O
O6 0.2907(7) 0.5751(4) 0.9716(3) 0.0181(8) Uani d . 1 . . O
O7 0.9768(9) 0.2370(4) 1.1570(3) 0.0216(8) Uani d . 1 . . O

loop_
_atom_site_aniso_label
_atom_site_aniso_U_11
_atom_site_aniso_U_22
_atom_site_aniso_U_33
_atom_site_aniso_U_12
_atom_site_aniso_U_13
_atom_site_aniso_U_23
Cs1 0.0292(2) 0.0325(2) 0.0266(2) -0.00522(15) -0.00434(19) -0.00456(18)
Si1 0.0127(6) 0.0123(5) 0.0098(6) 0.0002(6) 0.0024(5) 0.0009(5)
Si2 0.0137(6) 0.0137(6) 0.0076(6) 0.0004(6) 0.0015(6) -0.0001(5)
Si3 0.0131(7) 0.0136(7) 0.0113(7) -0.0005(5) -0.0013(5) 0.0002(6)
O1 0.028(2) 0.025(2) 0.0104(18) -0.0058(16) -0.0007(17) -0.0011(16)
O2 0.0118(17) 0.034(2) 0.015(2) 0.0006(16) 0.0019(15) 0.0023(18)
O3 0.0144(17) 0.0242(19) 0.017(2) -0.0029(15) -0.0015(15) -0.0018(16)
O4 0.023(2) 0.0144(18) 0.017(2) 0.0000(14) 0.0034(17) 0.0012(15)
O5 0.028(2) 0.0187(17) 0.017(2) 0.0018(18) -0.0046(19) -0.0024(16)
O6 0.0146(17) 0.027(2) 0.012(2) 0.0033(16) 0.0033(15) 0.0034(18)
O7 0.029(2) 0.0204(18) 0.0151(18) 0.0012(19) -0.0067(19) 0.0025(15)

loop_
_atom_type_symbol
_atom_type_description
_atom_type_scat_dispersion_real
_atom_type_scat_dispersion_imag
_atom_type_scat_source
Cs Cs -0.368 2.1192 'International Tables Vol C Tables 4.2.6.8 and 6.1.1.4'
H H 0 0 'International Tables Vol C Tables 4.2.6.8 and 6.1.1.4'
O O 0.0106 0.006 'International Tables Vol C Tables 4.2.6.8 and 6.1.1.4'
Si Si 0.0817 0.0704 'International Tables Vol C Tables 4.2.6.8 and 6.1.1.4'

loop_
_geom_angle_atom_site_label_1
_geom_angle_atom_site_label_2
_geom_angle_atom_site_label_3
_geom_angle_site_symmetry_1
_geom_angle_site_symmetry_3
_geom_angle
O1 Cs1 O7 1_655 3_457 142.11(10)
O1 Cs1 O7 1_655 3_557 73.25(11)
O7 Cs1 O7 3_457 3_557 99.59(10)
O1 Cs1 O2 1_655 . 67.76(11)
O7 Cs1 O2 3_457 . 77.75(10)
O7 Cs1 O2 3_557 . 101.23(10)
O1 Cs1 O5 1_655 4_646 144.51(11)
O7 Cs1 O5 3_457 4_646 69.47(10)
O7 Cs1 O5 3_557 4_646 126.82(10)
O2 Cs1 O5 . 4_646 124.65(10)
O1 Cs1 O4 1_655 2_664 103.85(10)
O7 Cs1 O4 3_457 2_664 97.04(10)
O7 Cs1 O4 3_557 2_664 155.21(10)
O2 Cs1 O4 . 2_664 100.18(10)
O5 Cs1 O4 4_646 2_664 44.61(9)
O1 Cs1 O1 1_655 . 96.92(11)
O7 Cs1 O1 3_457 . 67.65(9)
O7 Cs1 O1 3_557 . 145.52(9)
O2 Cs1 O1 . . 45.84(9)
O5 Cs1 O1 4_646 . 80.23(10)
O4 Cs1 O1 2_664 . 58.68(10)
O1 Cs1 O1 1_655 4_646 164.68(9)
O7 Cs1 O1 3_457 4_646 41.94(9)
O7 Cs1 O1 3_557 4_646 91.76(9)
O2 Cs1 O1 . 4_646 119.67(10)
O5 Cs1 O1 4_646 4_646 44.67(9)
O4 Cs1 O1 2_664 4_646 88.41(9)
O1 Cs1 O1 . 4_646 97.32(4)
O1 Cs1 O3 1_655 3_557 92.59(10)
O7 Cs1 O3 3_457 3_557 61.21(9)
O7 Cs1 O3 3_557 3_557 44.56(9)
O2 Cs1 O3 . 3_557 72.03(10)
O5 Cs1 O3 4_646 3_557 122.48(10)
O4 Cs1 O3 2_664 3_557 157.75(9)
O1 Cs1 O3 . 3_557 105.04(9)
O1 Cs1 O3 4_646 3_557 78.27(9)
O1 Cs1 Si2 1_655 . 84.84(9)
O7 Cs1 Si2 3_457 . 67.69(7)
O7 Cs1 Si2 3_557 . 122.85(7)
O2 Cs1 Si2 . . 23.40(7)
O5 Cs1 Si2 4_646 . 101.41(8)
O4 Cs1 Si2 2_664 . 80.58(7)
O1 Cs1 Si2 . . 22.97(7)
O1 Cs1 Si2 4_646 . 106.52(7)
O3 Cs1 Si2 3_557 . 86.18(6)
O1 Cs1 Si1 1_655 2_664 122.96(8)
O7 Cs1 Si1 3_457 2_664 86.55(8)
O7 Cs1 Si1 3_557 2_664 140.70(7)
O2 Cs1 Si1 . 2_664 117.95(7)
O5 Cs1 Si1 4_646 2_664 22.51(7)
O4 Cs1 Si1 2_664 2_664 23.12(6)
O1 Cs1 Si1 . 2_664 72.55(7)
O1 Cs1 Si1 4_646 2_664 67.17(7)
O3 Cs1 Si1 3_557 2_664 144.44(6)
Si2 Cs1 Si1 . 2_664 95.52(3)
O1 Cs1 Si2 1_655 4_646 160.67(8)
O7 Cs1 Si2 3_457 4_646 57.21(7)
O7 Cs1 Si2 3_557 4_646 107.02(7)
O2 Cs1 Si2 . 4_646 129.60(7)
O5 Cs1 Si2 4_646 4_646 22.88(7)
O4 Cs1 Si2 2_664 4_646 67.47(7)
O1 Cs1 Si2 . 4_646 92.93(7)
O1 Cs1 Si2 4_646 4_646 22.66(7)
O3 Cs1 Si2 3_557 4_646 100.88(7)
Si2 Cs1 Si2 . 4_646 109.65(2)
Si1 Cs1 Si2 2_664 4_646 45.18(3)
O4 Si1 O5 . 3_567 106.0(2)
O4 Si1 O6 . 1_655 110.8(2)
O5 Si1 O6 3_567 1_655 111.3(2)
O4 Si1 O2 . . 111.6(2)
O5 Si1 O2 3_567 . 110.2(2)
O6 Si1 O2 1_655 . 107.0(2)
O4 Si1 Cs1 . 2_665 58.17(14)
O5 Si1 Cs1 3_567 2_665 51.14(15)
O6 Si1 Cs1 1_655 2_665 142.51(16)
O2 Si1 Cs1 . 2_665 110.27(15)
O4 Si1 Cs1 . . 93.34(15)
O5 Si1 Cs1 3_567 . 156.68(16)
O6 Si1 Cs1 1_655 . 72.28(15)
O2 Si1 Cs1 . . 48.95(15)
Cs1 Si1 Cs1 2_665 . 138.55(4)
O4 Si1 Cs1 . 2_765 78.65(16)
O5 Si1 Cs1 3_567 2_765 62.64(16)
O6 Si1 Cs1 1_655 2_765 70.53(15)
O2 Si1 Cs1 . 2_765 169.35(16)
Cs1 Si1 Cs1 2_665 2_765 72.10(3)
Cs1 Si1 Cs1 . 2_765 135.89(3)
O1 Si2 O2 . . 112.5(2)
O1 Si2 O6 . . 113.9(2)
O2 Si2 O6 . . 105.7(2)
O1 Si2 O5 . . 111.3(2)
O2 Si2 O5 . . 107.1(2)
O6 Si2 O5 . . 105.8(2)
O1 Si2 Cs1 . . 61.73(17)
O2 Si2 Cs1 . . 52.66(15)
O6 Si2 Cs1 . . 114.30(15)
O5 Si2 Cs1 . . 138.51(17)
O1 Si2 Cs1 . 4_656 63.48(16)
O2 Si2 Cs1 . 4_656 142.04(16)
O6 Si2 Cs1 . 4_656 110.00(15)
O5 Si2 Cs1 . 4_656 50.98(15)
Cs1 Si2 Cs1 . 4_656 119.30(4)
O1 Si2 Cs1 . 1_455 40.39(15)
O2 Si2 Cs1 . 1_455 123.40(16)
O6 Si2 Cs1 . 1_455 73.61(15)
O5 Si2 Cs1 . 1_455 128.03(16)
Cs1 Si2 Cs1 . 1_455 75.51(3)
Cs1 Si2 Cs1 4_656 1_455 79.63(3)
O7 Si3 O3 . 3_557 114.5(2)
O7 Si3 O3 . . 109.8(2)
O3 Si3 O3 3_557 . 107.08(12)
O7 Si3 O4 . . 109.1(2)
O3 Si3 O4 3_557 . 108.4(2)
O3 Si3 O4 . . 107.8(2)
O7 Si3 Cs1 . 3_457 47.85(16)
O3 Si3 Cs1 3_557 3_457 131.22(15)
O3 Si3 Cs1 . 3_457 62.04(15)
O4 Si3 Cs1 . 3_457 120.29(16)
Si2 O1 Cs1 . 1_455 120.1(2)
Si2 O1 Cs1 . . 95.30(19)
Cs1 O1 Cs1 1_455 . 96.92(11)
Si2 O1 Cs1 . 4_656 93.86(17)
Cs1 O1 Cs1 1_455 4_656 101.81(12)
Cs1 O1 Cs1 . 4_656 151.33(13)
Si1 O2 Si2 . . 139.8(3)
Si1 O2 Cs1 . . 109.17(18)
Si2 O2 Cs1 . . 103.94(19)
Si3 O3 Si3 3_457 . 143.2(3)
Si3 O3 Cs1 3_457 3_457 115.26(17)
Si3 O3 Cs1 . 3_457 94.76(17)
Si1 O4 Si3 . . 145.8(3)
Si1 O4 Cs1 . 2_665 98.71(17)
Si3 O4 Cs1 . 2_665 115.11(19)
Si1 O5 Si2 3_467 . 145.9(3)
Si1 O5 Cs1 3_467 4_656 106.36(18)
Si2 O5 Cs1 . 4_656 106.14(18)
Si1 O6 Si2 1_455 . 137.2(3)
Si3 O7 Cs1 . 3_557 139.4(2)
Si3 O7 Cs1 . 3_457 110.8(2)
Cs1 O7 Cs1 3_557 3_457 99.59(10)

loop_
_geom_bond_atom_site_label_1
_geom_bond_atom_site_label_2
_geom_bond_site_symmetry_2
_geom_bond_distance
_geom_bond_publ_flag
Cs1 O1 1_655 3.029(4) ?
Cs1 O7 3_457 3.190(4) ?
Cs1 O7 3_557 3.247(4) ?
Cs1 O2 . 3.264(4) ?
Cs1 O5 4_646 3.271(4) ?
Cs1 O4 2_664 3.465(4) ?
Cs1 O1 . 3.525(4) ?
Cs1 O1 4_646 3.627(4) ?
Cs1 O3 3_557 3.630(4) ?
Cs1 Si2 . 3.9849(15) ?
Cs1 Si1 2_664 4.0312(15) ?
Cs1 Si2 4_646 4.0443(15) ?
Si1 O4 . 1.601(4) ?
Si1 O5 3_567 1.608(4) ?
Si1 O6 1_655 1.609(4) ?
Si1 O2 . 1.613(4) ?
Si1 Cs1 2_665 4.0312(15) ?
Si1 Cs1 2_765 4.3142(16) ?
Si2 O1 . 1.562(4) ?
Si2 O2 . 1.631(4) ?
Si2 O6 . 1.636(4) ?
Si2 O5 . 1.637(4) ?
Si2 Cs1 4_656 4.0443(15) ?
Si2 Cs1 1_455 4.0445(15) ?
Si3 O7 . 1.598(4) ?
Si3 O3 3_557 1.616(4) ?
Si3 O3 . 1.619(4) ?
Si3 O4 . 1.628(4) ?
Si3 Cs1 3_457 4.0958(16) ?
O1 Cs1 1_455 3.029(4) ?
O1 Cs1 4_656 3.627(4) ?
O3 Si3 3_457 1.616(4) ?
O3 Cs1 3_457 3.630(4) ?
O4 Cs1 2_665 3.465(4) ?
O5 Si1 3_467 1.608(4) ?
O5 Cs1 4_656 3.271(4) ?
O6 Si1 1_455 1.609(4) ?
O7 Cs1 3_557 3.190(4) ?
O7 Cs1 3_457 3.247(4) ?
